data_4318825
loop_
_publ_author_name
'Guo Dong'
'Pang Ke-liang'
'Duan Chun-ying'
'He Cheng'
'Meng Qing-jin'

_publ_contact_author_address
;
Coordination Chemistry Institute
The State Key Laboratory of Coordinaiton Chemistry
Nanjing University , Nanjing 210093
P. R. China
;
_publ_contact_author_email duancy@nju.edu.cn
_publ_contact_author_fax '00 86 25 331 4502'
_publ_contact_author_name 'Dr. Duan Chun-ying'
_publ_contact_author_phone '00 86 25 359 7006'
_publ_section_title
;
 Design and Crystal Structures of Triple Helicates with Crystallographic
 Idealized D3 Symmetry: The Role of Side Chain Effect on Crystal Packing
;
_journal_name_full 'Inorganic Chemistry'
_journal_page_first 5978
_journal_page_last 5985
_journal_paper_doi 10.1021/ic0203623
_journal_volume 41
_journal_year 2002
_chemical_formula_moiety Zn2(C42H42N12)(BF4)4(H2O)2
_chemical_formula_sum 'C42 H46 B4 F16 N12 O2 Zn2'
_chemical_formula_weight 614.44
_chemical_name_systematic
;
  ?
;
_space_group_IT_number 205
_symmetry_cell_setting cubic
_symmetry_space_group_name_Hall '-P 2ac 2ab 3'
_symmetry_space_group_name_H-M 'P a -3'
_atom_sites_solution_hydrogens geom
_atom_sites_solution_primary direct
_atom_sites_solution_secondary difmap
_audit_creation_method SHELXL-97
_cell_angle_alpha 90.00
_cell_angle_beta 90.00
_cell_angle_gamma 90.00
_cell_formula_units_Z 16
_cell_length_a 22.0634(8)
_cell_length_b 22.0634(8)
_cell_length_c 22.0634(8)
_cell_measurement_temperature 293(2)
_cell_volume 10740.3(7)
_computing_cell_refinement 'Bruker SMART'
_computing_data_collection 'Bruker SMART'
_computing_data_reduction 'Bruker SAINT'
_computing_molecular_graphics 'Bruker SHELXTL'
_computing_publication_material 'Bruker SHELXTL'
_computing_structure_refinement 'Bruker SHELXTL'
_computing_structure_solution 'Bruker SHELXTL'
_diffrn_ambient_temperature 293(2)
_diffrn_measured_fraction_theta_full 0.999
_diffrn_measured_fraction_theta_max 0.999
_diffrn_measurement_device_type 'CCD area detector'
_diffrn_measurement_method 'phi and omega scans'
_diffrn_radiation_monochromator graphite
_diffrn_radiation_source 'fine-focus sealed tube'
_diffrn_radiation_type MoK\a
_diffrn_radiation_wavelength 0.71073
_diffrn_reflns_av_R_equivalents 0.2468
_diffrn_reflns_av_sigmaI/netI 0.1725
_diffrn_reflns_limit_h_max 26
_diffrn_reflns_limit_h_min -25
_diffrn_reflns_limit_k_max 24
_diffrn_reflns_limit_k_min -26
_diffrn_reflns_limit_l_max 26
_diffrn_reflns_limit_l_min -15
_diffrn_reflns_number 53539
_diffrn_reflns_theta_full 24.99
_diffrn_reflns_theta_max 24.99
_diffrn_reflns_theta_min 2.06
_exptl_absorpt_coefficient_mu 0.997
_exptl_absorpt_correction_type none
_exptl_crystal_colour colourless
_exptl_crystal_density_diffrn 1.520
_exptl_crystal_density_method 'not measured'
_exptl_crystal_description block
_exptl_crystal_F_000 4976
_exptl_crystal_size_max 0.15
_exptl_crystal_size_mid 0.15
_exptl_crystal_size_min 0.15
_refine_diff_density_max 0.308
_refine_diff_density_min -0.385
_refine_diff_density_rms 0.051
_refine_ls_extinction_method none
_refine_ls_goodness_of_fit_ref 1.012
_refine_ls_hydrogen_treatment mixed
_refine_ls_matrix_type full
_refine_ls_number_parameters 286
_refine_ls_number_reflns 3150
_refine_ls_number_restraints 174
_refine_ls_restrained_S_all 1.100
_refine_ls_R_factor_all 0.1913
_refine_ls_R_factor_gt 0.0619
_refine_ls_shift/su_max 0.000
_refine_ls_shift/su_mean 0.000
_refine_ls_structure_factor_coef Fsqd
_refine_ls_weighting_details 'calc w=1/[\s^2^(Fo^2^)+(0.0000P)^2^+0.0000P] where P=(Fo^2^+2Fc^2^)/3'
_refine_ls_weighting_scheme calc
_refine_ls_wR_factor_gt 0.0652
_refine_ls_wR_factor_ref 0.0771
_reflns_number_gt 1240
_reflns_number_total 3150
_reflns_threshold_expression >2sigma(I)
_cod_data_source_file ic0203623_07.cif
_cod_data_source_block complex_7
_cod_depositor_comments
;
The following automatic conversions were performed:

'_symmetry_cell_setting' value 'Cubic' changed to 'cubic' according
to the built-in table from CIF Core dictionary named 'cif_core.dic'
version 2.4.1 from 2010-06-29.

Automatic conversion script
Id: cif_fix_values 1646 2011-03-28 12:23:43Z adriana 
;
_cod_database_code 4318825

loop_
_symmetry_equiv_pos_as_xyz
'x, y, z'
'-x+1/2, -y, z+1/2'
'-x, y+1/2, -z+1/2'
'x+1/2, -y+1/2, -z'
'z, x, y'
'z+1/2, -x+1/2, -y'
'-z+1/2, -x, y+1/2'
'-z, x+1/2, -y+1/2'
'y, z, x'
'-y, z+1/2, -x+1/2'
'y+1/2, -z+1/2, -x'
'-y+1/2, -z, x+1/2'
'-x, -y, -z'
'x-1/2, y, -z-1/2'
'x, -y-1/2, z-1/2'
'-x-1/2, y-1/2, z'
'-z, -x, -y'
'-z-1/2, x-1/2, y'
'z-1/2, x, -y-1/2'
'z, -x-1/2, y-1/2'
'-y, -z, -x'
'y, -z-1/2, x-1/2'
'-y-1/2, z-1/2, x'
'y-1/2, z, -x-1/2'

loop_
_atom_site_label
_atom_site_type_symbol
_atom_site_fract_x
_atom_site_fract_y
_atom_site_fract_z
_atom_site_U_iso_or_equiv
_atom_site_adp_type
_atom_site_occupancy
_atom_site_symmetry_multiplicity
_atom_site_calc_flag
_atom_site_refinement_flags
_atom_site_disorder_assembly
_atom_site_disorder_group
Zn1 Zn 0.09909(2) 0.09909(2) 0.09909(2) 0.0517(3) Uani 1 3 d S . .
Zn2 Zn 0.20272(2) 0.20272(2) 0.20272(2) 0.0604(3) Uani 1 3 d S . .
N1 N 0.13684(16) 0.07238(15) 0.01695(15) 0.0511(12) Uani 1 1 d . . .
N2 N 0.15500(16) 0.17587(15) 0.07021(15) 0.0486(12) Uani 1 1 d . . .
N3 N 0.16658(16) 0.22303(16) 0.11163(15) 0.0516(13) Uani 1 1 d . . .
N4 N 0.17526(16) 0.29311(16) 0.20626(18) 0.0636(13) Uani 1 1 d . . .
C1 C 0.1264(2) 0.0201(2) -0.0103(2) 0.0657(18) Uani 1 1 d . . .
H1A H 0.0976 -0.0058 0.0061 0.079 Uiso 1 1 calc R . .
C2 C 0.1568(2) 0.0021(2) -0.0627(2) 0.082(2) Uani 1 1 d . . .
H2A H 0.1488 -0.0353 -0.0804 0.099 Uiso 1 1 calc R . .
C3 C 0.1977(2) 0.0395(2) -0.0872(2) 0.082(2) Uani 1 1 d . . .
H3A H 0.2178 0.0284 -0.1225 0.098 Uiso 1 1 calc R . .
C4 C 0.2103(2) 0.0960(2) -0.0595(2) 0.0759(18) Uani 1 1 d . . .
H4A H 0.2390 0.1223 -0.0756 0.091 Uiso 1 1 calc R . .
C5 C 0.1780(2) 0.1106(2) -0.0073(2) 0.0521(16) Uani 1 1 d . . .
C6 C 0.1899(2) 0.1686(2) 0.0249(2) 0.0540(16) Uani 1 1 d . . .
C7 C 0.23843(19) 0.21060(19) 0.0044(2) 0.0807(19) Uani 1 1 d . . .
H7A H 0.2390 0.2458 0.0301 0.121 Uiso 1 1 calc R . .
H7B H 0.2308 0.2227 -0.0366 0.121 Uiso 1 1 calc R . .
H7C H 0.2769 0.1904 0.0067 0.121 Uiso 1 1 calc R . .
C8 C 0.1039(2) 0.2919(2) 0.0519(2) 0.092(2) Uani 1 1 d . . .
H8A H 0.1041 0.2599 0.0224 0.138 Uiso 1 1 calc R . .
H8B H 0.1211 0.3278 0.0345 0.138 Uiso 1 1 calc R . .
H8C H 0.0630 0.2999 0.0644 0.138 Uiso 1 1 calc R . .
C9 C 0.1403(2) 0.2733(2) 0.1050(2) 0.0579(17) Uani 1 1 d . . .
C10 C 0.1462(2) 0.3153(2) 0.1583(2) 0.0629(18) Uani 1 1 d . . .
C11 C 0.1226(2) 0.3727(2) 0.1595(2) 0.083(2) Uani 1 1 d . . .
H11A H 0.1020 0.3875 0.1259 0.099 Uiso 1 1 calc R . .
C12 C 0.1293(2) 0.4084(2) 0.2099(3) 0.100(2) Uani 1 1 d . . .
H12A H 0.1137 0.4476 0.2107 0.120 Uiso 1 1 calc R . .
C13 C 0.1584(3) 0.3862(2) 0.2577(3) 0.099(2) Uani 1 1 d . . .
H13A H 0.1635 0.4097 0.2923 0.119 Uiso 1 1 calc R . .
C14 C 0.1808(2) 0.3283(2) 0.2555(2) 0.082(2) Uani 1 1 d . . .
H14A H 0.2007 0.3129 0.2893 0.098 Uiso 1 1 calc R . .
B1 B 0.07728(18) 0.27829(19) 0.38930(19) 0.103(3) Uani 1 1 d DU . .
F1 F 0.1371(3) 0.2743(4) 0.3745(4) 0.160(4) Uani 0.50 1 d PDU A 1
F2 F 0.0585(3) 0.2205(2) 0.4003(4) 0.143(4) Uani 0.50 1 d PDU A 1
F3 F 0.0454(3) 0.3023(3) 0.3422(3) 0.159(4) Uani 0.50 1 d PDU A 1
F4 F 0.0728(3) 0.3161(3) 0.4367(3) 0.139(3) Uani 0.50 1 d PDU A 1
F1' F 0.0447(3) 0.2456(4) 0.4247(3) 0.166(4) Uani 0.50 1 d PDU A 2
F2' F 0.0669(4) 0.2701(4) 0.3336(3) 0.150(4) Uani 0.50 1 d PDU A 2
F3' F 0.1330(3) 0.2704(4) 0.4041(4) 0.133(4) Uani 0.50 1 d PDU A 2
F4' F 0.0649(4) 0.3335(3) 0.4034(4) 0.191(4) Uani 0.50 1 d PDU A 2
B2 B 0.34990(15) 0.15010(15) -0.15010(15) 0.143(6) Uani 1 3 d SDU . .
F5 F 0.3823(3) 0.1762(3) -0.1938(3) 0.134(3) Uani 0.50 1 d PDU B 1
F6 F 0.3838(2) 0.1162(2) -0.1162(2) 0.290(9) Uani 0.50 3 d SPDU B 1
F5' F 0.4083(3) 0.1462(4) -0.1644(4) 0.137(3) Uani 0.50 1 d PDU B 2
F6' F 0.3160(2) 0.1840(2) -0.1840(2) 0.265(8) Uani 0.50 3 d SPDU B 2
O1W O 0.0088(5) 0.1158(5) 0.4623(5) 0.218(5) Uiso 0.44 1 d P . .
H1WA H -0.0181 0.1308 0.4855 0.262 Uiso 0.44 1 d PR . .
H1WB H 0.0057 0.0782 0.4701 0.262 Uiso 0.44 1 d PR . .
O2W O 0.4811(7) 0.0854(8) -0.0754(8) 0.148(8) Uiso 0.22 1 d P . .
H2WA H 0.4863 0.1163 -0.0978 0.177 Uiso 0.22 1 d PR . .
H2WB H 0.4713 0.0504 -0.0881 0.177 Uiso 0.22 1 d PR . .

loop_
_atom_site_aniso_label
_atom_site_aniso_U_11
_atom_site_aniso_U_22
_atom_site_aniso_U_33
_atom_site_aniso_U_23
_atom_site_aniso_U_13
_atom_site_aniso_U_12
Zn1 0.0517(3) 0.0517(3) 0.0517(3) -0.0031(4) -0.0031(4) -0.0031(4)
Zn2 0.0604(3) 0.0604(3) 0.0604(3) -0.0067(4) -0.0067(4) -0.0067(4)
N1 0.063(3) 0.041(3) 0.049(3) -0.006(2) -0.002(2) -0.002(2)
N2 0.062(3) 0.041(3) 0.043(3) -0.009(2) -0.006(2) -0.006(2)
N3 0.059(3) 0.050(3) 0.045(3) 0.003(2) -0.001(2) 0.002(2)
N4 0.077(3) 0.052(3) 0.062(3) -0.010(3) -0.008(3) -0.006(2)
C1 0.071(4) 0.061(4) 0.065(4) -0.009(3) -0.008(3) -0.004(3)
C2 0.126(5) 0.054(4) 0.066(4) -0.004(3) 0.001(4) 0.008(4)
C3 0.117(5) 0.088(5) 0.040(4) -0.008(3) -0.003(4) 0.026(4)
C4 0.096(4) 0.078(4) 0.054(4) 0.000(3) 0.009(3) 0.004(4)
C5 0.060(4) 0.056(4) 0.040(3) 0.008(3) 0.006(3) 0.010(3)
C6 0.066(4) 0.050(4) 0.046(4) -0.003(3) -0.001(3) -0.004(3)
C7 0.078(4) 0.081(4) 0.083(4) -0.010(3) 0.023(3) -0.029(4)
C8 0.124(5) 0.071(4) 0.080(4) 0.001(3) -0.037(4) 0.021(4)
C9 0.063(4) 0.051(4) 0.060(4) 0.006(3) -0.009(3) 0.000(3)
C10 0.067(4) 0.043(4) 0.078(4) 0.002(3) 0.001(3) 0.001(3)
C11 0.100(5) 0.074(4) 0.075(4) -0.001(4) -0.001(4) 0.011(4)
C12 0.130(5) 0.070(4) 0.100(5) -0.026(4) 0.017(4) -0.004(4)
C13 0.144(6) 0.070(5) 0.082(5) -0.028(4) 0.023(4) -0.010(4)
C14 0.102(5) 0.086(5) 0.057(4) -0.010(4) 0.001(4) -0.013(4)
B1 0.081(6) 0.111(6) 0.117(7) 0.014(6) 0.004(5) 0.019(5)
F1 0.135(6) 0.151(7) 0.194(8) 0.024(6) 0.107(6) 0.011(6)
F2 0.123(6) 0.067(5) 0.241(9) 0.033(6) -0.010(6) 0.006(5)
F3 0.245(8) 0.094(6) 0.138(6) -0.015(5) -0.119(6) 0.050(6)
F4 0.168(7) 0.175(7) 0.074(5) -0.063(5) -0.021(5) 0.043(6)
F1' 0.109(7) 0.237(10) 0.154(8) 0.031(7) -0.022(6) -0.081(7)
F2' 0.166(8) 0.214(10) 0.069(6) -0.042(6) -0.028(5) 0.005(7)
F3' 0.098(6) 0.165(8) 0.135(7) -0.012(6) -0.024(5) -0.019(6)
F4' 0.293(10) 0.153(8) 0.128(8) -0.008(7) -0.038(8) 0.105(7)
B2 0.143(6) 0.143(6) 0.143(6) 0.011(6) -0.011(6) 0.011(6)
F5 0.164(7) 0.139(6) 0.100(6) -0.011(5) 0.042(5) -0.064(6)
F6 0.290(9) 0.290(9) 0.290(9) 0.074(8) -0.074(8) 0.074(8)
F5' 0.145(7) 0.120(7) 0.147(8) 0.002(5) 0.064(6) -0.025(6)
F6' 0.265(8) 0.265(8) 0.265(8) 0.073(7) -0.073(7) 0.073(7)

loop_
_atom_type_symbol
_atom_type_description
_atom_type_scat_dispersion_real
_atom_type_scat_dispersion_imag
_atom_type_scat_source
C C 0.0033 0.0016 'International Tables Vol C Tables 4.2.6.8 and 6.1.1.4'
H H 0.0000 0.0000 'International Tables Vol C Tables 4.2.6.8 and 6.1.1.4'
N N 0.0061 0.0033 'International Tables Vol C Tables 4.2.6.8 and 6.1.1.4'
O O 0.0106 0.0060 'International Tables Vol C Tables 4.2.6.8 and 6.1.1.4'
Zn Zn 0.2839 1.4301 'International Tables Vol C Tables 4.2.6.8 and 6.1.1.4'
F F 0.0171 0.0103 'International Tables Vol C Tables 4.2.6.8 and 6.1.1.4'
B B 0.0013 0.0007 'International Tables Vol C Tables 4.2.6.8 and 6.1.1.4'

loop_
_geom_angle_atom_site_label_1
_geom_angle_atom_site_label_2
_geom_angle_atom_site_label_3
_geom_angle
_geom_angle_site_symmetry_1
_geom_angle_site_symmetry_3
_geom_angle_publ_flag
N1 Zn1 N1 102.45(12) 5 . ?
N1 Zn1 N1 102.45(12) 5 9 ?
N1 Zn1 N1 102.45(12) . 9 ?
N1 Zn1 N2 74.94(13) 5 5 ?
N1 Zn1 N2 161.82(13) . 5 ?
N1 Zn1 N2 95.66(13) 9 5 ?
N1 Zn1 N2 95.66(13) 5 . ?
N1 Zn1 N2 74.94(13) . . ?
N1 Zn1 N2 161.82(13) 9 . ?
N2 Zn1 N2 87.32(13) 5 . ?
N1 Zn1 N2 161.82(13) 5 9 ?
N1 Zn1 N2 95.66(13) . 9 ?
N1 Zn1 N2 74.94(13) 9 9 ?
N2 Zn1 N2 87.32(13) 5 9 ?
N2 Zn1 N2 87.32(13) . 9 ?
N4 Zn2 N4 104.64(12) 9 . ?
N4 Zn2 N4 104.64(12) 9 5 ?
N4 Zn2 N4 104.64(12) . 5 ?
N4 Zn2 N3 94.20(13) 9 . ?
N4 Zn2 N3 74.64(14) . . ?
N4 Zn2 N3 160.52(14) 5 . ?
N4 Zn2 N3 74.64(14) 9 9 ?
N4 Zn2 N3 160.52(14) . 9 ?
N4 Zn2 N3 94.20(13) 5 9 ?
N3 Zn2 N3 85.95(14) . 9 ?
N4 Zn2 N3 160.52(14) 9 5 ?
N4 Zn2 N3 94.20(13) . 5 ?
N4 Zn2 N3 74.64(14) 5 5 ?
N3 Zn2 N3 85.95(14) . 5 ?
N3 Zn2 N3 85.95(14) 9 5 ?
C1 N1 C5 118.8(4) . . ?
C1 N1 Zn1 125.1(3) . . ?
C5 N1 Zn1 116.0(3) . . ?
C6 N2 N3 119.5(4) . . ?
C6 N2 Zn1 118.2(3) . . ?
N3 N2 Zn1 119.0(3) . . ?
C9 N3 N2 119.4(4) . . ?
C9 N3 Zn2 116.8(3) . . ?
N2 N3 Zn2 120.4(3) . . ?
C10 N4 C14 118.4(4) . . ?
C10 N4 Zn2 117.5(3) . . ?
C14 N4 Zn2 123.9(3) . . ?
N1 C1 C2 122.9(5) . . ?
C3 C2 C1 119.0(5) . . ?
C2 C3 C4 120.1(5) . . ?
C5 C4 C3 117.4(5) . . ?
N1 C5 C4 121.8(4) . . ?
N1 C5 C6 117.8(4) . . ?
C4 C5 C6 120.4(5) . . ?
N2 C6 C7 126.6(4) . . ?
N2 C6 C5 112.2(4) . . ?
C7 C6 C5 121.1(4) . . ?
N3 C9 C8 125.9(5) . . ?
N3 C9 C10 114.3(4) . . ?
C8 C9 C10 119.8(4) . . ?
N4 C10 C11 120.5(5) . . ?
N4 C10 C9 116.0(4) . . ?
C11 C10 C9 123.5(5) . . ?
C10 C11 C12 120.4(5) . . ?
C13 C12 C11 118.9(5) . . ?
C12 C13 C14 119.4(6) . . ?
N4 C14 C13 122.4(5) . . ?
F2' B1 F3' 113.7(6) . . ?
F2' B1 F1' 114.2(6) . . ?
F3' B1 F1' 107.8(6) . . ?
F2' B1 F4' 109.4(6) . . ?
F3' B1 F4' 105.7(6) . . ?
F1' B1 F4' 105.4(6) . . ?
F2' B1 F4 146.5(6) . . ?
F3' B1 F4 87.5(5) . . ?
F1' B1 F4 80.5(5) . . ?
F4' B1 F4 37.6(5) . . ?
F2' B1 F3 38.6(5) . . ?
F3' B1 F3 137.8(6) . . ?
F1' B1 F3 113.2(6) . . ?
F4' B1 F3 72.9(5) . . ?
F4 B1 F3 108.4(5) . . ?
F2' B1 F1 86.2(5) . . ?
F3' B1 F1 28.9(5) . . ?
F1' B1 F1 130.7(6) . . ?
F4' B1 F1 109.0(6) . . ?
F4 B1 F1 107.4(5) . . ?
F3 B1 F1 110.0(5) . . ?
F2' B1 F2 89.1(6) . . ?
F3' B1 F2 96.8(6) . . ?
F1' B1 F2 36.4(5) . . ?
F4' B1 F2 141.1(6) . . ?
F4 B1 F2 114.9(5) . . ?
F3 B1 F2 110.1(5) . . ?
F1 B1 F2 106.0(5) . . ?
F6' B2 F6 180.0(7) . . ?
F6' B2 F5' 117.4(4) . . ?
F6 B2 F5' 62.6(4) . . ?
F6' B2 F5' 117.4(4) . 12_554 ?
F6 B2 F5' 62.6(4) . 12_554 ?
F5' B2 F5' 100.5(5) . 12_554 ?
F6' B2 F5' 117.4(4) . 6 ?
F6 B2 F5' 62.6(4) . 6 ?
F5' B2 F5' 100.5(5) . 6 ?
F5' B2 F5' 100.5(5) 12_554 6 ?
F6' B2 F5 69.0(4) . 12_554 ?
F6 B2 F5 111.0(4) . 12_554 ?
F5' B2 F5 126.4(5) . 12_554 ?
F5' B2 F5 48.4(4) 12_554 12_554 ?
F5' B2 F5 124.4(5) 6 12_554 ?
F6' B2 F5 69.0(4) . . ?
F6 B2 F5 111.0(4) . . ?
F5' B2 F5 48.4(4) . . ?
F5' B2 F5 124.4(5) 12_554 . ?
F5' B2 F5 126.4(5) 6 . ?
F5 B2 F5 107.9(4) 12_554 . ?
F6' B2 F5 69.0(4) . 6 ?
F6 B2 F5 111.0(4) . 6 ?
F5' B2 F5 124.4(5) . 6 ?
F5' B2 F5 126.4(5) 12_554 6 ?
F5' B2 F5 48.4(4) 6 6 ?
F5 B2 F5 107.9(4) 12_554 6 ?
F5 B2 F5 107.9(4) . 6 ?

loop_
_geom_bond_atom_site_label_1
_geom_bond_atom_site_label_2
_geom_bond_distance
_geom_bond_site_symmetry_2
_geom_bond_publ_flag
Zn1 N1 2.080(3) 5 ?
Zn1 N1 2.080(3) . ?
Zn1 N1 2.080(3) 9 ?
Zn1 N2 2.190(3) 5 ?
Zn1 N2 2.190(3) . ?
Zn1 N2 2.190(3) 9 ?
Zn2 N4 2.086(4) 9 ?
Zn2 N4 2.086(4) . ?
Zn2 N4 2.086(4) 5 ?
Zn2 N3 2.208(3) . ?
Zn2 N3 2.208(3) 9 ?
Zn2 N3 2.208(3) 5 ?
N1 C1 1.322(5) . ?
N1 C5 1.350(5) . ?
N2 C6 1.271(5) . ?
N2 N3 1.408(4) . ?
N3 C9 1.260(5) . ?
N4 C10 1.330(5) . ?
N4 C14 1.340(5) . ?
C1 C2 1.394(6) . ?
C2 C3 1.336(6) . ?
C3 C4 1.417(6) . ?
C4 C5 1.392(6) . ?
C5 C6 1.488(6) . ?
C6 C7 1.487(5) . ?
C8 C9 1.477(6) . ?
C9 C10 1.503(6) . ?
C10 C11 1.369(6) . ?
C11 C12 1.372(6) . ?
C12 C13 1.327(7) . ?
C13 C14 1.372(6) . ?
B1 F2' 1.263(6) . ?
B1 F3' 1.284(6) . ?
B1 F1' 1.285(7) . ?
B1 F4' 1.288(6) . ?
B1 F4 1.342(6) . ?
B1 F3 1.362(6) . ?
B1 F1 1.362(6) . ?
B1 F2 1.363(6) . ?
B2 F6' 1.296(8) . ?
B2 F6 1.297(8) . ?
B2 F5' 1.330(5) . ?
B2 F5' 1.330(5) 12_554 ?
B2 F5' 1.330(5) 6 ?
B2 F5 1.331(5) 12_554 ?
B2 F5 1.331(5) . ?
B2 F5 1.331(5) 6 ?
